data_7121605
loop_
_publ_author_name
'Wu, Xue-Song'
'Wang, Xin-Long'
'Zhu, Fu-Long'
'Bao, Hong-Fei'
'Qin, Chao'
'Su, Zhong-Min'

_publ_section_title
;
 Guest exchange in a porous cucurbit[6]uril-based metal-organic rotaxane
 framework probed by NMR and X-ray crystallography.
;
_journal_issue 43
_journal_name_full 'Chemical communications (Cambridge, England)'
_journal_page_first 5474
_journal_page_last 5477
_journal_paper_doi 10.1039/c8cc02847h
_journal_volume 54
_journal_year 2018
_chemical_formula_moiety '0.25(C96 H80 Cl4 Cu8 N8 O32), 0.5(C36 H36 N24 O12)'
_chemical_formula_sum 'C51 H59 Cl Cu2 N17 O17'
_chemical_formula_weight 1344.68
_space_group_crystal_system orthorhombic
_space_group_IT_number 58
_space_group_name_Hall '-P 2 2n'
_space_group_name_H-M_alt 'P n n m'
_symmetry_space_group_name_Hall '-P 2 2n'
_symmetry_space_group_name_H-M 'P n n m'
_atom_sites_solution_hydrogens geom
_atom_sites_solution_primary dual
_audit_creation_date 2018-03-29
_audit_creation_method
;
Olex2 1.2
(compiled 2017.08.10 svn.r3458 for OlexSys, GUI svn.r5381)
;
_audit_update_record
;
2018-04-09 deposited with the CCDC.
2018-05-02 downloaded from the CCDC.
;
_cell_angle_alpha 90
_cell_angle_beta 90
_cell_angle_gamma 90
_cell_formula_units_Z 4
_cell_length_a 16.418(7)
_cell_length_b 29.213(13)
_cell_length_c 14.052(5)
_cell_measurement_reflns_used 9918
_cell_measurement_temperature 173(2)
_cell_measurement_theta_max 50.000
_cell_measurement_theta_min 1.953
_cell_volume 6740(5)
_computing_cell_refinement 'SAINT+ Ver. 2016.5-0 (Bruker-AXS, 2016)'
_computing_data_collection 'APEX3 Ver. 2016.5-0 (Bruker-AXS, 2016)'
_computing_data_reduction 'SAINT+ Ver. 2016.5-0 (Bruker-AXS, 2016)'
_computing_molecular_graphics 'Olex2 (Dolomanov et al., 2009)'
_computing_publication_material 'Olex2 (Dolomanov et al., 2009)'
_computing_structure_refinement 'ShelXL (Sheldrick, 2015)'
_computing_structure_solution 'ShelXT (Sheldrick, 2015)'
_diffrn_ambient_temperature 173.15
_diffrn_detector 'charge-coupled device (CCD) area detector'
_diffrn_detector_area_resol_mean 7.9
_diffrn_detector_type 'Bruker APEX II'
_diffrn_measured_fraction_theta_full 0.987
_diffrn_measured_fraction_theta_max 0.987
_diffrn_measurement_device 'three-circle diffractometer'
_diffrn_measurement_device_type 'Bruker APEX II Quazar'
_diffrn_measurement_method '0.5\% \w and 0.5\% \f scans'
_diffrn_radiation_collimation 'focusing mirrors'
_diffrn_radiation_detector 'Bruker APEX II'
_diffrn_radiation_monochromator 'mirror optics'
_diffrn_radiation_probe x-ray
_diffrn_radiation_type MoK\a
_diffrn_radiation_wavelength 0.71073
_diffrn_reflns_av_R_equivalents 0.0446
_diffrn_reflns_av_unetI/netI 0.0628
_diffrn_reflns_Laue_measured_fraction_full 0.987
_diffrn_reflns_Laue_measured_fraction_max 0.987
_diffrn_reflns_limit_h_max 19
_diffrn_reflns_limit_h_min -19
_diffrn_reflns_limit_k_max 34
_diffrn_reflns_limit_k_min -34
_diffrn_reflns_limit_l_max 16
_diffrn_reflns_limit_l_min -16
_diffrn_reflns_number 17592
_diffrn_reflns_point_group_measured_fraction_full 0.987
_diffrn_reflns_point_group_measured_fraction_max 0.987
_diffrn_reflns_theta_full 25.093
_diffrn_reflns_theta_max 25.093
_diffrn_reflns_theta_min 2.789
_diffrn_source 'microfocus sealed X-ray tube'
_diffrn_source_type 'Incoatec I\ms'
_exptl_absorpt_coefficient_mu 0.745
_exptl_absorpt_correction_T_max 0.86
_exptl_absorpt_correction_T_min 0.84
_exptl_absorpt_correction_type multi-scan
_exptl_absorpt_process_details 'SADABS-2016/2 (Krause et al., 2015) was used for absorption correction.'
_exptl_crystal_colour colorless
_exptl_crystal_density_diffrn 1.325
_exptl_crystal_density_method 'not measured'
_exptl_crystal_description block
_exptl_crystal_F_000 2780
_exptl_crystal_size_max 0.24
_exptl_crystal_size_mid 0.22
_exptl_crystal_size_min 0.2
_refine_diff_density_max 0.347
_refine_diff_density_min -0.503
_refine_diff_density_rms 0.068
_refine_ls_extinction_method none
_refine_ls_goodness_of_fit_ref 1.013
_refine_ls_hydrogen_treatment constr
_refine_ls_matrix_type full
_refine_ls_number_parameters 346
_refine_ls_number_reflns 6189
_refine_ls_number_restraints 0
_refine_ls_restrained_S_all 1.013
_refine_ls_R_factor_all 0.0596
_refine_ls_R_factor_gt 0.0402
_refine_ls_shift/su_max 0.001
_refine_ls_shift/su_mean 0.000
_refine_ls_structure_factor_coef Fsqd
_refine_ls_weighting_details 'w=1/[\s^2^(Fo^2^)+(0.0617P)^2^] where P=(Fo^2^+2Fc^2^)/3'
_refine_ls_weighting_scheme calc
_refine_ls_wR_factor_gt 0.1103
_refine_ls_wR_factor_ref 0.1188
_reflns_Friedel_coverage 0.000
_reflns_number_gt 4474
_reflns_number_total 6189
_reflns_threshold_expression 'I > 2\s(I)'
_cod_data_source_file c8cc02847h2.cif
_cod_data_source_block MORF-1
_cod_depositor_comments 'Adding full bibliography for 7121605--7121606.cif.'
_cod_original_cell_volume 6739(5)
_cod_database_code 7121605
_shelx_shelxl_version_number 2018/1
_shelx_space_group_comment
;
The symmetry employed for this shelxl refinement is uniquely defined
by the following loop, which should always be used as a source of
symmetry information in preference to the above space-group names.
They are only intended as comments.
;
_shelx_estimated_absorpt_t_max 0.54
_shelx_estimated_absorpt_t_min 0.21
_olex2_refinement_description
;
1. Fixed Uiso
 At 1.2 times of:
  All C(H) groups, All C(H,H) groups, All N(H,H) groups
2. Others
 Fixed Sof: H2A(0.5) H2B(0.5) H12A(0.5) H12B(0.5) H13A(0.5) H13B(0.5)
 H14A(0.5) H14B(0.5)
3.a Ternary CH refined with riding coordinates:
 C16(H16), C20(H20), C21(H21)
3.b Secondary CH2 refined with riding coordinates:
 N2(H2A,H2B), C12(H12A,H12B), C13(H13A,H13B), C14(H14A,H14B), C17(H17A,H17B),
 C19(H19A,H19B), C22(H22A,H22B), C24(H24A,H24B)
3.c Aromatic/amide H refined with riding coordinates:
 C2(H2), C3(H3), C5(H5), C6(H6), C9(H9), C10(H10)
;
_olex2_submission_special_instructions 'No special instructions were received'

loop_
_space_group_symop_operation_xyz
'x, y, z'
'x+1/2, -y+1/2, -z+1/2'
'-x+1/2, y+1/2, -z+1/2'
'-x, -y, z'
'-x, -y, -z'
'-x-1/2, y-1/2, z-1/2'
'x-1/2, -y-1/2, z-1/2'
'x, y, -z'

loop_
_atom_site_label
_atom_site_type_symbol
_atom_site_fract_x
_atom_site_fract_y
_atom_site_fract_z
_atom_site_U_iso_or_equiv
_atom_site_adp_type
_atom_site_occupancy
_atom_site_site_symmetry_order
_atom_site_calc_flag
_atom_site_refinement_flags_posn
_atom_site_refinement_flags_adp
_atom_site_refinement_flags_occupancy
Cu1 Cu 0.46463(2) 0.70291(2) 0.000000 0.01351(13) Uani 1 2 d S T P
Cu2 Cu 0.95715(2) 0.70520(2) 0.500000 0.01481(13) Uani 1 2 d S T P
Cl1 Cl 0.47844(7) 0.62159(3) 0.000000 0.0284(2) Uani 1 2 d S T P
O1 O 0.87527(13) 0.71785(6) 0.40182(15) 0.0359(5) Uani 1 1 d . . .
O2 O 0.87899(12) 0.79403(6) 0.40136(13) 0.0263(4) Uani 1 1 d . . .
O3 O 0.54694(11) 0.71702(6) 0.09844(14) 0.0284(5) Uani 1 1 d . . .
O4 O 0.54398(12) 0.79368(6) 0.09616(15) 0.0318(5) Uani 1 1 d . . .
N1 N 0.9192(2) 0.63394(10) 0.500000 0.0258(7) Uani 1 2 d S T P
N2 N 0.6807(2) 0.53390(11) 0.500000 0.0317(8) Uani 1 2 d S T P
H2A H 0.674128 0.551499 0.551132 0.038 Uiso 0.5 1 calc R . .
H2B H 0.674128 0.551499 0.448868 0.038 Uiso 0.5 1 calc R . .
C1 C 0.77933(17) 0.75676(9) 0.30854(19) 0.0240(6) Uani 1 1 d . . .
C2 C 0.75481(18) 0.79679(9) 0.2636(2) 0.0299(7) Uani 1 1 d . . .
H2 H 0.783355 0.823811 0.274171 0.036 Uiso 1 1 calc R . .
C3 C 0.68830(18) 0.79679(9) 0.2033(2) 0.0312(7) Uani 1 1 d . . .
H3 H 0.672957 0.823681 0.172732 0.037 Uiso 1 1 calc R . .
C4 C 0.64419(17) 0.75682(9) 0.18802(19) 0.0265(6) Uani 1 1 d . . .
C5 C 0.66902(18) 0.71683(10) 0.2334(2) 0.0338(7) Uani 1 1 d . . .
H5 H 0.640362 0.689817 0.223243 0.041 Uiso 1 1 calc R . .
C6 C 0.73506(19) 0.71675(10) 0.2929(2) 0.0356(8) Uani 1 1 d . . .
H6 H 0.750510 0.689781 0.323099 0.043 Uiso 1 1 calc R . .
C7 C 0.85033(16) 0.75622(9) 0.37544(18) 0.0214(6) Uani 1 1 d . . .
C8 C 0.57284(16) 0.75585(9) 0.12297(18) 0.0230(6) Uani 1 1 d . . .
C9 C 0.8948(2) 0.61405(10) 0.4197(2) 0.0377(8) Uani 1 1 d . . .
H9 H 0.910865 0.627157 0.362365 0.045 Uiso 1 1 calc R . .
C10 C 0.8474(2) 0.57529(10) 0.4164(2) 0.0376(8) Uani 1 1 d . . .
H10 H 0.832144 0.562746 0.358191 0.045 Uiso 1 1 calc R . .
C11 C 0.8228(3) 0.55537(13) 0.500000 0.0304(10) Uani 1 2 d S T P
C12 C 0.7642(3) 0.51564(13) 0.500000 0.0364(11) Uani 1 2 d S T P
H12A H 0.772848 0.496828 0.444020 0.044 Uiso 0.5 1 calc R . .
H12B H 0.772848 0.496828 0.555980 0.044 Uiso 0.5 1 calc R . .
C13 C 0.6173(2) 0.49845(12) 0.500000 0.0274(9) Uani 1 2 d S T P
H13A H 0.624178 0.479268 0.555759 0.033 Uiso 0.5 1 calc R . .
H13B H 0.624178 0.479268 0.444241 0.033 Uiso 0.5 1 calc R . .
C14 C 0.5320(2) 0.51777(13) 0.500000 0.0314(10) Uani 1 2 d S T P
H14A H 0.525103 0.536966 0.555752 0.038 Uiso 0.5 1 calc R . .
H14B H 0.525102 0.536966 0.444248 0.038 Uiso 0.5 1 calc R . .
O5 O 0.68153(13) 0.51244(7) 0.72262(15) 0.0399(5) Uani 1 1 d . . .
O6 O 0.65682(13) 0.61501(6) 0.61168(14) 0.0345(5) Uani 1 1 d . . .
O7 O 0.29288(13) 0.59609(7) 0.61573(14) 0.0405(5) Uani 1 1 d . . .
N3 N 0.58049(15) 0.46713(8) 0.78943(16) 0.0312(6) Uani 1 1 d . . .
N4 N 0.56577(15) 0.54245(8) 0.79240(16) 0.0300(6) Uani 1 1 d . . .
N5 N 0.54947(15) 0.61584(8) 0.71649(17) 0.0335(6) Uani 1 1 d . . .
N6 N 0.54107(16) 0.65815(8) 0.58590(17) 0.0350(6) Uani 1 1 d . . .
N7 N 0.39349(16) 0.64975(8) 0.58647(18) 0.0367(6) Uani 1 1 d . . .
N8 N 0.40212(15) 0.60708(8) 0.71675(17) 0.0329(6) Uani 1 1 d . . .
C15 C 0.61661(19) 0.50784(10) 0.7640(2) 0.0318(7) Uani 1 1 d . . .
C16 C 0.49476(17) 0.52606(10) 0.84221(19) 0.0284(7) Uani 1 1 d . . .
H16 H 0.491349 0.538464 0.906895 0.034 Uiso 1 1 calc R . .
C17 C 0.58947(18) 0.58964(10) 0.79044(19) 0.0317(7) Uani 1 1 d . . .
H17A H 0.647925 0.591432 0.781121 0.038 Uiso 1 1 calc R . .
H17B H 0.577125 0.603339 0.851645 0.038 Uiso 1 1 calc R . .
C18 C 0.58970(19) 0.62788(9) 0.6346(2) 0.0304(7) Uani 1 1 d . . .
C19 C 0.5679(3) 0.68072(13) 0.500000 0.0392(11) Uani 1 2 d S T P
H19A H 0.626932 0.682098 0.500000 0.047 Uiso 1 2 calc RS T P
H19B H 0.547593 0.711899 0.500000 0.047 Uiso 1 2 calc RS T P
C20 C 0.4647(2) 0.66731(10) 0.6338(2) 0.0360(8) Uani 1 1 d . . .
H20 H 0.458729 0.699902 0.648779 0.043 Uiso 1 1 calc R . .
C21 C 0.47036(18) 0.63782(10) 0.7258(2) 0.0328(7) Uani 1 1 d . . .
H21 H 0.466779 0.656562 0.783498 0.039 Uiso 1 1 calc R . .
C22 C 0.3591(3) 0.66804(14) 0.500000 0.0406(11) Uani 1 2 d S T P
H22A H 0.366515 0.700979 0.500000 0.049 Uiso 1 2 calc RS T P
H22B H 0.300991 0.662071 0.499999 0.049 Uiso 1 2 calc RS T P
C23 C 0.3563(2) 0.61510(10) 0.6368(2) 0.0324(7) Uani 1 1 d . . .
C24 C 0.37493(19) 0.57545(10) 0.7896(2) 0.0335(7) Uani 1 1 d . . .
H24A H 0.380838 0.589863 0.851439 0.040 Uiso 1 1 calc R . .
H24B H 0.317548 0.569009 0.780087 0.040 Uiso 1 1 calc R . .

loop_
_atom_site_aniso_label
_atom_site_aniso_U_11
_atom_site_aniso_U_22
_atom_site_aniso_U_33
_atom_site_aniso_U_23
_atom_site_aniso_U_13
_atom_site_aniso_U_12
Cu1 0.0077(2) 0.0219(2) 0.0109(2) 0.000 0.000 0.00055(18)
Cu2 0.0091(2) 0.0226(2) 0.0128(2) 0.000 0.000 -0.00116(18)
Cl1 0.0435(6) 0.0225(4) 0.0191(5) 0.000 0.000 0.0039(4)
O1 0.0345(12) 0.0307(10) 0.0424(12) 0.0034(10) -0.0293(10) -0.0047(10)
O2 0.0243(11) 0.0289(9) 0.0257(10) 0.0009(8) -0.0125(8) -0.0051(9)
O3 0.0222(11) 0.0318(10) 0.0313(11) 0.0001(9) -0.0116(8) -0.0021(9)
O4 0.0338(12) 0.0285(10) 0.0332(12) 0.0025(9) -0.0194(9) -0.0037(9)
N1 0.0240(19) 0.0271(16) 0.0263(18) 0.000 0.000 -0.0028(15)
N2 0.0238(19) 0.0284(17) 0.043(2) 0.000 0.000 -0.0077(15)
C1 0.0182(14) 0.0330(15) 0.0208(14) 0.0032(12) -0.0069(11) -0.0060(12)
C2 0.0258(16) 0.0317(15) 0.0321(16) 0.0068(13) -0.0139(13) -0.0126(13)
C3 0.0298(17) 0.0277(14) 0.0362(17) 0.0083(13) -0.0151(14) -0.0048(13)
C4 0.0188(15) 0.0365(15) 0.0240(15) 0.0055(12) -0.0088(12) -0.0078(13)
C5 0.0293(17) 0.0324(15) 0.0398(18) 0.0143(14) -0.0187(14) -0.0129(14)
C6 0.0320(18) 0.0333(15) 0.0414(18) 0.0132(14) -0.0210(15) -0.0083(14)
C7 0.0148(14) 0.0330(15) 0.0164(13) 0.0012(12) -0.0026(11) -0.0047(12)
C8 0.0152(14) 0.0377(16) 0.0161(13) 0.0017(12) -0.0022(11) -0.0036(13)
C9 0.046(2) 0.0359(16) 0.0308(16) -0.0032(14) 0.0044(15) -0.0077(16)
C10 0.044(2) 0.0346(15) 0.0340(17) -0.0070(14) -0.0008(15) -0.0082(15)
C11 0.024(2) 0.028(2) 0.040(2) 0.000 0.000 -0.0013(18)
C12 0.029(3) 0.027(2) 0.053(3) 0.000 0.000 -0.0008(19)
C13 0.031(2) 0.0232(19) 0.029(2) 0.000 0.000 -0.0056(18)
C14 0.028(2) 0.0244(19) 0.042(2) 0.000 0.000 -0.0054(18)
O5 0.0292(12) 0.0485(12) 0.0420(12) -0.0062(11) 0.0130(10) -0.0036(10)
O6 0.0318(12) 0.0402(11) 0.0314(11) -0.0034(10) 0.0025(9) -0.0042(10)
O7 0.0350(13) 0.0491(12) 0.0374(12) -0.0021(11) -0.0063(10) 0.0046(11)
N3 0.0273(14) 0.0395(13) 0.0269(13) 0.0009(11) 0.0053(11) 0.0022(12)
N4 0.0296(14) 0.0348(13) 0.0257(13) -0.0009(11) 0.0027(11) -0.0001(12)
N5 0.0336(15) 0.0388(13) 0.0280(13) -0.0059(12) 0.0021(11) 0.0021(12)
N6 0.0408(17) 0.0352(13) 0.0289(14) -0.0027(12) 0.0005(11) -0.0005(12)
N7 0.0365(16) 0.0372(13) 0.0364(14) 0.0021(12) -0.0070(12) 0.0083(13)
N8 0.0338(15) 0.0353(13) 0.0297(13) -0.0020(11) -0.0054(11) -0.0017(12)
C15 0.0311(18) 0.0434(17) 0.0208(14) -0.0049(14) -0.0067(13) 0.0004(15)
C16 0.0269(16) 0.0393(16) 0.0190(14) -0.0009(12) 0.0005(12) 0.0031(14)
C17 0.0271(16) 0.0434(17) 0.0247(15) -0.0045(14) -0.0029(13) -0.0027(14)
C18 0.0360(19) 0.0272(14) 0.0281(16) -0.0113(13) -0.0005(14) -0.0052(14)
C19 0.054(3) 0.026(2) 0.038(3) 0.000 0.000 -0.006(2)
C20 0.050(2) 0.0222(13) 0.0363(17) -0.0083(13) 0.0050(15) 0.0058(15)
C21 0.0368(18) 0.0331(15) 0.0285(16) -0.0128(13) 0.0031(13) 0.0037(14)
C22 0.046(3) 0.036(2) 0.040(3) 0.000 0.000 0.020(2)
C23 0.0358(19) 0.0316(15) 0.0298(16) -0.0077(14) 0.0006(14) 0.0127(15)
C24 0.0314(17) 0.0418(16) 0.0273(16) -0.0026(14) 0.0027(13) 0.0051(15)

loop_
_atom_type_symbol
_atom_type_description
_atom_type_scat_dispersion_real
_atom_type_scat_dispersion_imag
_atom_type_scat_source
C C 0.0033 0.0016 'International Tables Vol C Tables 4.2.6.8 and 6.1.1.4'
H H 0.0000 0.0000 'International Tables Vol C Tables 4.2.6.8 and 6.1.1.4'
Cl Cl 0.1484 0.1585 'International Tables Vol C Tables 4.2.6.8 and 6.1.1.4'
Cu Cu 0.3201 1.2651 'International Tables Vol C Tables 4.2.6.8 and 6.1.1.4'
N N 0.0061 0.0033 'International Tables Vol C Tables 4.2.6.8 and 6.1.1.4'
O O 0.0106 0.0060 'International Tables Vol C Tables 4.2.6.8 and 6.1.1.4'

loop_
_geom_angle_atom_site_label_1
_geom_angle_atom_site_label_2
_geom_angle_atom_site_label_3
_geom_angle
_geom_angle_site_symmetry_1
_geom_angle_site_symmetry_3
Cl1 Cu1 Cu2 177.17(3) . 2_465
O2 Cu1 Cu2 85.54(5) 7_575 2_465
O2 Cu1 Cu2 85.54(5) 2_465 2_465
O2 Cu1 Cl1 96.47(5) 2_465 .
O2 Cu1 Cl1 96.47(5) 7_575 .
O2 Cu1 O2 89.06(12) 7_575 2_465
O2 Cu1 O3 89.21(9) 2_465 .
O2 Cu1 O3 165.33(8) 7_575 .
O2 Cu1 O3 89.21(9) 7_575 8
O2 Cu1 O3 165.33(8) 2_465 8
O3 Cu1 Cu2 79.80(6) 8 2_465
O3 Cu1 Cu2 79.80(6) . 2_465
O3 Cu1 Cl1 98.20(6) . .
O3 Cu1 Cl1 98.20(6) 8 .
O3 Cu1 O3 88.78(12) 8 .
O1 Cu2 Cu1 80.97(6) . 2_565
O1 Cu2 Cu1 80.97(6) 8_556 2_565
O1 Cu2 O1 89.39(14) . 8_556
O1 Cu2 O4 90.60(10) 8_556 7_676
O1 Cu2 O4 90.60(10) . 2_565
O1 Cu2 O4 167.97(8) . 7_676
O1 Cu2 O4 167.97(8) 8_556 2_565
O1 Cu2 N1 89.09(8) 8_556 .
O1 Cu2 N1 89.10(8) . .
O4 Cu2 Cu1 87.14(5) 7_676 2_565
O4 Cu2 Cu1 87.14(5) 2_565 2_565
O4 Cu2 O4 86.91(14) 7_676 2_565
O4 Cu2 N1 102.94(8) 7_676 .
O4 Cu2 N1 102.94(8) 2_565 .
N1 Cu2 Cu1 165.97(9) . 2_565
C7 O1 Cu2 127.03(17) . .
C7 O2 Cu1 120.69(17) . 2_565
C8 O3 Cu1 127.59(18) . .
C8 O4 Cu2 119.55(17) . 2_465
C9 N1 Cu2 120.30(17) 8_556 .
C9 N1 Cu2 120.30(17) . .
C9 N1 C9 116.0(3) 8_556 .
H2A N2 H2B 107.7 . .
C12 N2 H2A 108.8 . .
C12 N2 H2B 108.8 . .
C13 N2 H2A 108.8 . .
C13 N2 H2B 108.8 . .
C13 N2 C12 113.9(3) . .
C2 C1 C6 118.9(3) . .
C2 C1 C7 121.3(2) . .
C6 C1 C7 119.7(2) . .
C1 C2 H2 119.7 . .
C3 C2 C1 120.5(3) . .
C3 C2 H2 119.7 . .
C2 C3 H3 119.8 . .
C2 C3 C4 120.4(3) . .
C4 C3 H3 119.8 . .
C3 C4 C5 118.8(3) . .
C3 C4 C8 121.4(2) . .
C5 C4 C8 119.8(2) . .
C4 C5 H5 119.6 . .
C6 C5 C4 120.9(3) . .
C6 C5 H5 119.6 . .
C1 C6 H6 119.7 . .
C5 C6 C1 120.5(3) . .
C5 C6 H6 119.7 . .
O1 C7 O2 125.5(2) . .
O1 C7 C1 116.8(2) . .
O2 C7 C1 117.7(2) . .
O3 C8 O4 125.5(2) . .
O3 C8 C4 116.8(2) . .
O4 C8 C4 117.6(2) . .
N1 C9 H9 118.0 . .
N1 C9 C10 124.0(3) . .
C10 C9 H9 118.0 . .
C9 C10 H10 120.4 . .
C11 C10 C9 119.1(3) . .
C11 C10 H10 120.4 . .
C10 C11 C10 117.9(4) 8_556 .
C10 C11 C12 120.93(19) . .
C10 C11 C12 120.93(19) 8_556 .
N2 C12 C11 108.4(3) . .
N2 C12 H12A 110.0 . .
N2 C12 H12B 110.0 . .
C11 C12 H12A 110.0 . .
C11 C12 H12B 110.0 . .
H12A C12 H12B 108.4 . .
N2 C13 H13A 108.9 . .
N2 C13 H13B 108.9 . .
N2 C13 C14 113.2(3) . .
H13A C13 H13B 107.7 . .
C14 C13 H13A 108.9 . .
C14 C13 H13B 108.9 . .
C13 C14 H14A 108.9 . .
C13 C14 H14B 108.9 . .
C14 C14 C13 113.4(4) 5_666 .
C14 C14 H14A 108.9 5_666 .
C14 C14 H14B 108.9 5_666 .
H14A C14 H14B 107.7 . .
C15 N3 C16 112.4(2) . 4_665
C15 N3 C24 121.8(2) . 4_665
C24 N3 C16 123.2(2) 4_665 4_665
C15 N4 C16 112.9(2) . .
C15 N4 C17 122.6(2) . .
C17 N4 C16 123.3(2) . .
C17 N5 C21 125.0(2) . .
C18 N5 C17 121.2(3) . .
C18 N5 C21 113.1(2) . .
C18 N6 C19 122.2(3) . .
C18 N6 C20 113.0(2) . .
C19 N6 C20 124.6(3) . .
C20 N7 C22 125.1(3) . .
C23 N7 C20 112.7(2) . .
C23 N7 C22 122.1(3) . .
C21 N8 C24 125.0(2) . .
C23 N8 C21 113.1(2) . .
C23 N8 C24 121.2(3) . .
O5 C15 N3 126.5(3) . .
O5 C15 N4 126.1(3) . .
N4 C15 N3 107.4(3) . .
N3 C16 C16 103.4(3) 4_665 4_665
N3 C16 H16 111.9 4_665 .
N4 C16 N3 113.2(2) . 4_665
N4 C16 C16 103.8(2) . 4_665
N4 C16 H16 111.9 . .
C16 C16 H16 111.9 4_665 .
N4 C17 N5 113.5(2) . .
N4 C17 H17A 108.9 . .
N4 C17 H17B 108.9 . .
N5 C17 H17A 108.9 . .
N5 C17 H17B 108.9 . .
H17A C17 H17B 107.7 . .
O6 C18 N5 125.6(3) . .
O6 C18 N6 126.7(3) . .
N5 C18 N6 107.6(3) . .
N6 C19 N6 113.4(3) . 8_556
N6 C19 H19A 108.9 8_556 .
N6 C19 H19A 108.9 . .
N6 C19 H19B 108.9 8_556 .
N6 C19 H19B 108.9 . .
H19A C19 H19B 107.7 . .
N6 C20 H20 111.4 . .
N6 C20 C21 103.4(2) . .
N7 C20 N6 115.0(2) . .
N7 C20 H20 111.4 . .
N7 C20 C21 103.6(2) . .
C21 C20 H20 111.4 . .
N5 C21 C20 102.9(2) . .
N5 C21 H21 112.0 . .
N8 C21 N5 114.3(2) . .
N8 C21 C20 103.0(2) . .
N8 C21 H21 112.0 . .
C20 C21 H21 112.0 . .
N7 C22 N7 114.8(3) . 8_556
N7 C22 H22A 108.6 8_556 .
N7 C22 H22A 108.6 . .
N7 C22 H22B 108.6 . .
N7 C22 H22B 108.6 8_556 .
H22A C22 H22B 107.5 . .
O7 C23 N7 126.2(3) . .
O7 C23 N8 126.2(3) . .
N8 C23 N7 107.6(3) . .
N3 C24 N8 113.1(2) 4_665 .
N3 C24 H24A 109.0 4_665 .
N3 C24 H24B 109.0 4_665 .
N8 C24 H24A 109.0 . .
N8 C24 H24B 109.0 . .
H24A C24 H24B 107.8 . .

loop_
_geom_bond_atom_site_label_1
_geom_bond_atom_site_label_2
_geom_bond_distance
_geom_bond_site_symmetry_2
Cu1 Cu2 2.6874(13) 2_465
Cu1 Cl1 2.3863(14) .
Cu1 O2 1.9764(19) 7_575
Cu1 O2 1.9764(19) 2_465
Cu1 O3 1.977(2) .
Cu1 O3 1.977(2) 8
Cu2 O1 1.9615(19) 8_556
Cu2 O1 1.9614(19) .
Cu2 O4 1.964(2) 2_565
Cu2 O4 1.964(2) 7_676
Cu2 N1 2.173(3) .
O1 C7 1.250(3) .
O2 C7 1.255(3) .
O3 C8 1.260(3) .
O4 C8 1.260(3) .
N1 C9 1.331(3) .
N1 C9 1.331(3) 8_556
N2 H2A 0.8900 .
N2 H2B 0.8900 .
N2 C12 1.471(5) .
N2 C13 1.468(5) .
C1 C2 1.388(4) .
C1 C6 1.394(4) .
C1 C7 1.497(4) .
C2 H2 0.9300 .
C2 C3 1.382(4) .
C3 H3 0.9300 .
C3 C4 1.391(4) .
C4 C5 1.392(4) .
C4 C8 1.486(4) .
C5 H5 0.9300 .
C5 C6 1.369(4) .
C6 H6 0.9300 .
C9 H9 0.9300 .
C9 C10 1.375(4) .
C10 H10 0.9300 .
C10 C11 1.372(4) .
C11 C12 1.508(5) .
C12 H12A 0.9700 .
C12 H12B 0.9700 .
C13 H13A 0.9700 .
C13 H13B 0.9700 .
C13 C14 1.510(5) .
C14 C14 1.476(7) 5_666
C14 H14A 0.9700 .
C14 H14B 0.9700 .
O5 C15 1.221(3) .
O6 C18 1.208(3) .
O7 C23 1.216(4) .
N3 C15 1.376(4) .
N3 C16 1.455(4) 4_665
N3 C24 1.443(4) 4_665
N4 C15 1.371(4) .
N4 C16 1.442(4) .
N4 C17 1.433(4) .
N5 C17 1.448(4) .
N5 C18 1.373(4) .
N5 C21 1.455(4) .
N6 C18 1.374(4) .
N6 C19 1.444(3) .
N6 C20 1.449(4) .
N7 C20 1.439(4) .
N7 C22 1.442(3) .
N7 C23 1.377(4) .
N8 C21 1.441(4) .
N8 C23 1.373(4) .
N8 C24 1.450(4) .
C16 C16 1.532(6) 4_665
C16 H16 0.9800 .
C17 H17A 0.9700 .
C17 H17B 0.9700 .
C19 H19A 0.9700 .
C19 H19B 0.9700 .
C20 H20 0.9800 .
C20 C21 1.556(4) .
C21 H21 0.9800 .
C22 H22A 0.9700 .
C22 H22B 0.9700 .
C24 H24A 0.9700 .
C24 H24B 0.9700 .
